data_4116549
loop_
_publ_author_name
'Shai Nimri'
'Ehud Keinan'

_publ_section_title
;
 Antibody-Metalloporphyrin Catalytic Assembly Mimics Natural Oxidation
 Enzymes
;
_journal_name_full 'Journal of the American Chemical Society'
_journal_page_first 8978
_journal_page_last 8982
_journal_paper_doi 10.1021/ja990314q
_journal_volume 121
_journal_year 1999
_chemical_formula_sum 'C68 H50 N4 O2 Sn'
_chemical_formula_weight 1073.81
_chemical_name_systematic
; 
tetra(p-tolyl)porphyrin-Sn-(\a-naphthoxy)2  
;
_space_group_IT_number 148
_symmetry_cell_setting trigonal
_symmetry_space_group_name_Hall '-R 3'
_symmetry_space_group_name_H-M 'R -3 :H'
_atom_sites_solution_hydrogens geom
_atom_sites_solution_primary direct
_atom_sites_solution_secondary difmap
_audit_creation_method SHELXL-97
_cell_angle_alpha 90.00
_cell_angle_beta 90.00
_cell_angle_gamma 120.00
_cell_formula_units_Z 9
_cell_length_a 37.73(2)
_cell_length_b 37.73(2)
_cell_length_c 10.323(5)
_cell_measurement_reflns_used 25
_cell_measurement_temperature 293(2)
_cell_measurement_theta_max 9.6
_cell_measurement_theta_min 3.2
_cell_volume 12727(11)
_computing_cell_refinement Philips,1973
_computing_data_collection Philips,1973
_computing_data_reduction
;
PROCN(Hornstra & Stubbe, 1973;Goldberg,
1990). 
;
_computing_molecular_graphics
;  
 Molecular Structure Corporation (1994). 
 ORTEP. TEXRAY Structure Analysis Package. 
 MSC, 3200 Research Forest Drive, The 
 Woodlands,TX 77381, USA.  
;
_computing_publication_material 'SHELXL-97 (Sheldrick, 1997)'
_computing_structure_refinement 'SHELXL-97 (Sheldrick, 1997)'
_computing_structure_solution 'SHELXS-97 (Sheldrick, 1990)'
_diffrn_ambient_temperature 293(2)
_diffrn_measured_fraction_theta_full 0.915
_diffrn_measured_fraction_theta_max 0.915
_diffrn_measurement_device_type 'Philips 1100/20 four circle diffractometer'
_diffrn_measurement_method \w/2\q
_diffrn_radiation_monochromator graphite
_diffrn_radiation_source 'fine-focus sealed tube'
_diffrn_radiation_type MoK\a
_diffrn_radiation_wavelength 0.71069
_diffrn_reflns_av_R_equivalents 0.1994
_diffrn_reflns_av_sigmaI/netI 0.2856
_diffrn_reflns_limit_h_max 37
_diffrn_reflns_limit_h_min -43
_diffrn_reflns_limit_k_max 42
_diffrn_reflns_limit_k_min 0
_diffrn_reflns_limit_l_max 10
_diffrn_reflns_limit_l_min 0
_diffrn_reflns_number 6583
_diffrn_reflns_theta_full 23.99
_diffrn_reflns_theta_max 23.99
_diffrn_reflns_theta_min 2.07
_diffrn_standards_decay_% 5.5
_diffrn_standards_interval_time 120
_diffrn_standards_number 3
_exptl_absorpt_coefficient_mu 0.500
_exptl_absorpt_correction_type none
_exptl_crystal_colour purple
_exptl_crystal_density_diffrn 1.261
_exptl_crystal_description plate
_exptl_crystal_F_000 4968
_exptl_crystal_size_max 0.3
_exptl_crystal_size_mid 0.2
_exptl_crystal_size_min 0.1
_refine_diff_density_max 0.731
_refine_diff_density_min -0.770
_refine_diff_density_rms 0.088
_refine_ls_extinction_method none
_refine_ls_goodness_of_fit_ref 0.962
_refine_ls_hydrogen_treatment mixed
_refine_ls_matrix_type full
_refine_ls_number_parameters 334
_refine_ls_number_reflns 4059
_refine_ls_number_restraints 0
_refine_ls_restrained_S_all 0.962
_refine_ls_R_factor_all 0.2851
_refine_ls_R_factor_gt 0.0951
_refine_ls_shift/su_max 0.225
_refine_ls_shift/su_mean 0.058
_refine_ls_structure_factor_coef Fsqd
_refine_ls_weighting_details 'calc w=1/[\s^2^(Fo^2^)+(0.0595P)^2^+161.2376P] where P=(Fo^2^+2Fc^2^)/3'
_refine_ls_weighting_scheme calc
_refine_ls_wR_factor_gt 0.1714
_refine_ls_wR_factor_ref 0.2501
_reflns_number_gt 1373
_reflns_number_total 4059
_reflns_threshold_expression >2sigma(I)
_cod_data_source_file ja990314q.cif
_cod_data_source_block pornaph
_cod_original_cell_volume 12729(11)
_cod_original_sg_symbol_H-M 'R -3'
_cod_database_code 4116549

loop_
_symmetry_equiv_pos_as_xyz
'x, y, z'
'-y, x-y, z'
'-x+y, -x, z'
'x+2/3, y+1/3, z+1/3'
'-y+2/3, x-y+1/3, z+1/3'
'-x+y+2/3, -x+1/3, z+1/3'
'x+1/3, y+2/3, z+2/3'
'-y+1/3, x-y+2/3, z+2/3'
'-x+y+1/3, -x+2/3, z+2/3'
'-x, -y, -z'
'y, -x+y, -z'
'x-y, x, -z'
'-x+2/3, -y+1/3, -z+1/3'
'y+2/3, -x+y+1/3, -z+1/3'
'x-y+2/3, x+1/3, -z+1/3'
'-x+1/3, -y+2/3, -z+2/3'
'y+1/3, -x+y+2/3, -z+2/3'
'x-y+1/3, x+2/3, -z+2/3'

loop_
_atom_site_label
_atom_site_type_symbol
_atom_site_fract_x
_atom_site_fract_y
_atom_site_fract_z
_atom_site_U_iso_or_equiv
_atom_site_adp_type
_atom_site_occupancy
_atom_site_symmetry_multiplicity
_atom_site_calc_flag
_atom_site_refinement_flags
Sn Sn 0.5000 0.0000 0.0000 0.0650(5) Uani 1 2 d S
N1 N 0.4982(4) 0.0458(4) 0.1072(11) 0.063(3) Uani 1 1 d .
C2 C 0.5286(5) 0.0745(5) 0.1897(15) 0.069(4) Uani 1 1 d .
C3 C 0.5135(5) 0.1005(5) 0.2342(17) 0.074(5) Uani 1 1 d .
H3 H 0.5272 0.1222 0.2915 0.16(8) Uiso 1 1 calc R
C4 C 0.4769(5) 0.0892(5) 0.1814(16) 0.082(5) Uani 1 1 d .
H4 H 0.4611 0.1015 0.1951 0.04(3) Uiso 1 1 calc R
C5 C 0.4667(5) 0.0546(5) 0.1000(16) 0.076(5) Uani 1 1 d .
C6 C 0.4303(5) 0.0338(5) 0.0281(17) 0.070(4) Uani 1 1 d .
C7 C 0.4018(5) 0.0507(5) 0.0348(17) 0.071(4) Uani 1 1 d .
C8 C 0.3753(5) 0.0434(5) 0.1372(18) 0.085(5) Uani 1 1 d .
H8 H 0.3732 0.0250 0.2010 0.01(3) Uiso 1 1 calc R
C9 C 0.3519(5) 0.0618(5) 0.1495(19) 0.081(5) Uani 1 1 d .
H9 H 0.3338 0.0552 0.2186 0.07(5) Uiso 1 1 calc R
C10 C 0.3554(5) 0.0904(5) 0.0576(19) 0.072(5) Uani 1 1 d .
C11 C 0.3325(7) 0.1136(7) 0.079(2) 0.101(6) Uani 1 1 d .
H11A H 0.3160 0.1035 0.1558 0.17(10) Uiso 1 1 calc R
H11B H 0.3153 0.1097 0.0059 0.09(6) Uiso 1 1 calc R
H11C H 0.3518 0.1422 0.0894 0.21(12) Uiso 1 1 calc R
C12 C 0.3811(6) 0.0985(6) -0.044(2) 0.095(6) Uani 1 1 d .
H12 H 0.3836 0.1173 -0.1071 0.18(11) Uiso 1 1 calc R
C13 C 0.4036(6) 0.0786(5) -0.0544(19) 0.094(6) Uani 1 1 d .
H13 H 0.4208 0.0846 -0.1254 0.08(5) Uiso 1 1 calc R
C14 C 0.4190(5) -0.0001(5) -0.0532(15) 0.068(4) Uani 1 1 d .
C15 C 0.3818(5) -0.0214(5) -0.1238(16) 0.076(5) Uani 1 1 d .
H15 H 0.3606 -0.0155 -0.1240 0.07(5) Uiso 1 1 calc R
C16 C 0.3826(5) -0.0523(6) -0.1917(19) 0.091(5) Uani 1 1 d .
H16 H 0.3622 -0.0709 -0.2462 0.12(8) Uiso 1 1 calc R
C17 C 0.4206(5) -0.0506(5) -0.1636(17) 0.075(5) Uani 1 1 d .
N18 N 0.4417(4) -0.0193(4) -0.0773(12) 0.065(3) Uani 1 1 d .
C19 C 0.4350(5) -0.0754(5) -0.2157(16) 0.068(4) Uani 1 1 d .
C20 C 0.4067(5) -0.1088(5) -0.306(2) 0.079(5) Uani 1 1 d .
C21 C 0.4099(7) -0.1048(7) -0.435(2) 0.117(7) Uani 1 1 d .
H21 H 0.4296 -0.0803 -0.4720 0.14(9) Uiso 1 1 calc R
C22 C 0.3841(8) -0.1370(8) -0.512(3) 0.123(8) Uani 1 1 d .
H22 H 0.3863 -0.1330 -0.6014 0.19(12) Uiso 1 1 calc R
C23 C 0.3560(7) -0.1737(9) -0.468(3) 0.108(8) Uani 1 1 d .
C24 C 0.3263(8) -0.2114(9) -0.549(3) 0.164(11) Uani 1 1 d .
H24A H 0.3314 -0.2050 -0.6397 0.18(11) Uiso 1 1 calc R
H24B H 0.2986 -0.2186 -0.5295 0.27(18) Uiso 1 1 calc R
H24C H 0.3303 -0.2339 -0.5290 0.3(2) Uiso 1 1 calc R
C25 C 0.3532(6) -0.1771(6) -0.341(3) 0.141(9) Uani 1 1 d .
H25 H 0.3337 -0.2017 -0.3041 0.01(3) Uiso 1 1 calc R
C26 C 0.3787(7) -0.1450(8) -0.261(2) 0.135(9) Uani 1 1 d .
H26 H 0.3761 -0.1491 -0.1715 0.10(6) Uiso 1 1 calc R
O27 O 0.5285(3) 0.0414(3) -0.1513(9) 0.070(3) Uani 1 1 d .
C28 C 0.5177(5) 0.0668(4) -0.2136(13) 0.134(9) Uani 1 1 d G
C29 C 0.4836(4) 0.0556(5) -0.2913(14) 0.139(10) Uani 1 1 d G
H29 H 0.4644 0.0281 -0.3030 0.166 Uiso 1 1 d R
C30 C 0.4782(4) 0.0855(7) -0.3514(13) 0.173(12) Uani 1 1 d G
H30 H 0.4554 0.0780 -0.4034 0.207 Uiso 1 1 d R
C31 C 0.5068(5) 0.1267(6) -0.3340(12) 0.197(14) Uani 1 1 d G
H31 H 0.5032 0.1467 -0.3742 0.237 Uiso 1 1 d R
C32 C 0.5409(4) 0.1379(4) -0.2563(10) 0.142(10) Uani 1 1 d G
C37 C 0.5463(4) 0.1080(4) -0.1961(9) 0.139(10) Uani 1 1 d G
C36 C 0.5804(4) 0.1192(6) -0.1185(12) 0.156(10) Uani 1 1 d G
H36 H 0.5841 0.0992 -0.0783 0.187 Uiso 1 1 d R
C35 C 0.6091(4) 0.1603(6) -0.1010(14) 0.239(19) Uani 1 1 d G
H35 H 0.6319 0.1678 -0.0490 0.287 Uiso 1 1 d R
C34 C 0.6037(5) 0.1902(5) -0.1612(17) 0.32(3) Uani 1 1 d G
H34 H 0.6229 0.2177 -0.1495 0.379 Uiso 1 1 d R
C33 C 0.5696(5) 0.1790(4) -0.2388(16) 0.203(14) Uani 1 1 d G
H33 H 0.5660 0.1990 -0.2790 0.243 Uiso 1 1 d G

loop_
_atom_site_aniso_label
_atom_site_aniso_U_11
_atom_site_aniso_U_22
_atom_site_aniso_U_33
_atom_site_aniso_U_23
_atom_site_aniso_U_13
_atom_site_aniso_U_12
Sn 0.0624(11) 0.0653(11) 0.0720(10) -0.0030(10) 0.0011(10) 0.0356(10)
N1 0.069(9) 0.070(9) 0.071(9) -0.006(7) 0.003(7) 0.051(8)
C2 0.074(12) 0.055(10) 0.087(13) -0.004(9) 0.007(10) 0.039(10)
C3 0.067(12) 0.069(11) 0.090(13) -0.001(11) 0.019(10) 0.036(10)
C4 0.055(11) 0.103(15) 0.105(15) 0.000(11) -0.001(10) 0.053(11)
C5 0.085(13) 0.047(10) 0.091(13) -0.016(10) 0.010(11) 0.029(10)
C6 0.050(10) 0.066(11) 0.092(13) 0.006(10) 0.001(10) 0.027(9)
C7 0.067(11) 0.070(12) 0.084(13) -0.006(10) -0.012(10) 0.041(10)
C8 0.097(14) 0.068(12) 0.102(15) 0.021(11) 0.018(12) 0.050(11)
C9 0.059(11) 0.079(13) 0.112(16) 0.004(12) 0.017(11) 0.039(10)
C10 0.070(12) 0.069(12) 0.090(14) 0.001(11) -0.016(11) 0.044(10)
C11 0.125(16) 0.13(2) 0.093(17) -0.013(13) -0.014(16) 0.095(16)
C12 0.123(18) 0.110(15) 0.083(14) 0.011(13) 0.000(13) 0.082(14)
C13 0.121(16) 0.087(14) 0.091(15) 0.006(11) 0.013(13) 0.065(13)
C14 0.052(11) 0.073(12) 0.067(12) 0.014(10) -0.001(9) 0.023(10)
C15 0.075(13) 0.080(12) 0.094(14) -0.004(10) -0.004(10) 0.054(11)
C16 0.069(13) 0.083(13) 0.119(15) -0.023(12) -0.013(12) 0.037(11)
C17 0.054(11) 0.077(12) 0.086(13) -0.005(10) 0.004(10) 0.026(10)
N18 0.054(8) 0.072(9) 0.077(10) 0.003(8) -0.004(7) 0.037(8)
C19 0.061(11) 0.073(11) 0.093(13) -0.002(10) 0.006(10) 0.051(10)
C20 0.074(13) 0.055(13) 0.100(17) -0.022(12) -0.027(12) 0.027(11)
C21 0.16(2) 0.087(18) 0.089(18) -0.019(16) -0.033(17) 0.047(17)
C22 0.14(2) 0.13(2) 0.09(2) -0.019(17) 0.003(16) 0.053(18)
C23 0.093(17) 0.14(2) 0.106(19) -0.037(19) -0.009(16) 0.071(18)
C24 0.10(2) 0.18(3) 0.16(3) -0.13(2) -0.048(17) 0.034(17)
C25 0.092(17) 0.063(15) 0.19(3) 0.011(19) 0.03(2) -0.018(12)
C26 0.15(2) 0.109(19) 0.086(19) -0.029(15) -0.018(15) 0.020(17)
O27 0.071(7) 0.079(8) 0.049(7) 0.013(6) 0.014(5) 0.029(6)
C28 0.11(2) 0.14(2) 0.081(18) -0.014(16) 0.042(16) 0.012(17)
C29 0.103(18) 0.17(2) 0.078(15) -0.017(16) -0.035(13) 0.016(16)
C30 0.18(3) 0.16(3) 0.18(3) 0.05(2) 0.00(2) 0.09(3)
C31 0.19(3) 0.18(3) 0.24(4) 0.06(3) 0.05(3) 0.11(3)
C32 0.16(3) 0.101(19) 0.19(3) -0.005(18) -0.02(2) 0.085(19)
C37 0.056(14) 0.22(3) 0.114(19) -0.03(2) -0.006(13) 0.050(19)
C36 0.080(17) 0.21(3) 0.14(2) -0.01(2) 0.010(16) 0.050(18)
C35 0.21(4) 0.29(5) 0.15(3) 0.03(3) -0.07(2) 0.06(3)
C34 0.20(4) 0.38(6) 0.24(5) -0.03(4) -0.05(3) 0.05(4)
C33 0.26(4) 0.10(2) 0.24(3) 0.00(2) 0.08(3) 0.08(2)

loop_
_atom_type_symbol
_atom_type_description
_atom_type_scat_dispersion_real
_atom_type_scat_dispersion_imag
_atom_type_scat_source
C C 0.0033 0.0016 'International Tables Vol C Tables 4.2.6.8 and 6.1.1.4'
H H 0.0000 0.0000 'International Tables Vol C Tables 4.2.6.8 and 6.1.1.4'
N N 0.0061 0.0033 'International Tables Vol C Tables 4.2.6.8 and 6.1.1.4'
O O 0.0106 0.0060 'International Tables Vol C Tables 4.2.6.8 and 6.1.1.4'
Sn Sn -0.6537 1.4246 'International Tables Vol C Tables 4.2.6.8 and 6.1.1.4'

loop_
_geom_angle_atom_site_label_1
_geom_angle_atom_site_label_2
_geom_angle_atom_site_label_3
_geom_angle
_geom_angle_site_symmetry_1
_geom_angle_site_symmetry_3
N1 Sn N1 179.996(1) . 10_655
N1 Sn O27 89.8(4) . .
N1 Sn O27 90.2(4) 10_655 .
N1 Sn O27 90.2(4) . 10_655
N1 Sn O27 89.8(4) 10_655 10_655
O27 Sn O27 179.994(1) . 10_655
N1 Sn N18 91.6(5) . .
N1 Sn N18 88.4(5) 10_655 .
O27 Sn N18 92.0(4) . .
O27 Sn N18 88.0(4) 10_655 .
N1 Sn N18 88.4(5) . 10_655
N1 Sn N18 91.5(5) 10_655 10_655
O27 Sn N18 88.0(4) . 10_655
O27 Sn N18 92.0(4) 10_655 10_655
N18 Sn N18 179.994(2) . 10_655
C5 N1 C2 108.2(12) . .
C5 N1 Sn 124.0(11) . .
C2 N1 Sn 127.7(10) . .
C19 C2 N1 123.6(14) 10_655 .
C19 C2 C3 130.6(16) 10_655 .
N1 C2 C3 105.9(14) . .
C4 C3 C2 110.5(16) . .
C3 C4 C5 107.1(16) . .
N1 C5 C6 127.4(15) . .
N1 C5 C4 108.3(14) . .
C6 C5 C4 124.3(17) . .
C5 C6 C14 126.3(15) . .
C5 C6 C7 116.3(15) . .
C14 C6 C7 117.3(15) . .
C13 C7 C8 114.6(16) . .
C13 C7 C6 121.7(17) . .
C8 C7 C6 123.3(16) . .
C9 C8 C7 123.5(17) . .
C8 C9 C10 119.4(17) . .
C12 C10 C9 119.0(17) . .
C12 C10 C11 122.0(18) . .
C9 C10 C11 118.9(18) . .
C10 C12 C13 119.7(19) . .
C7 C13 C12 123.7(19) . .
N18 C14 C6 126.5(15) . .
N18 C14 C15 107.8(15) . .
C6 C14 C15 125.7(16) . .
C16 C15 C14 107.8(15) . .
C15 C16 C17 107.8(17) . .
N18 C17 C19 124.7(16) . .
N18 C17 C16 107.9(15) . .
C19 C17 C16 127.3(17) . .
C17 N18 C14 108.7(13) . .
C17 N18 Sn 127.1(11) . .
C14 N18 Sn 124.1(11) . .
C2 C19 C17 128.4(16) 10_655 .
C2 C19 C20 114.9(14) 10_655 .
C17 C19 C20 116.5(14) . .
C26 C20 C21 116(2) . .
C26 C20 C19 121(2) . .
C21 C20 C19 122(2) . .
C20 C21 C22 120(2) . .
C23 C22 C21 124(3) . .
C25 C23 C22 115(2) . .
C25 C23 C24 118(3) . .
C22 C23 C24 127(3) . .
C23 C25 C26 122(2) . .
C20 C26 C25 123(2) . .
C28 O27 Sn 130.5(8) . .
O27 C28 C37 112.4(10) . .
O27 C28 C29 127.6(10) . .
C37 C28 C29 120.0 . .
C28 C29 C30 120.0 . .
C31 C30 C29 120.0 . .
C32 C31 C30 120.0 . .
C31 C32 C37 120.0 . .
C31 C32 C33 120.0 . .
C37 C32 C33 120.0 . .
C32 C37 C28 120.0 . .
C32 C37 C36 120.0 . .
C28 C37 C36 120.0 . .
C35 C36 C37 120.0 . .
C36 C35 C34 120.0 . .
C33 C34 C35 120.0 . .
C34 C33 C32 120.0 . .

loop_
_geom_bond_atom_site_label_1
_geom_bond_atom_site_label_2
_geom_bond_distance
_geom_bond_site_symmetry_2
Sn N1 2.081(11) .
Sn N1 2.081(11) 10_655
Sn O27 2.087(9) .
Sn O27 2.087(9) 10_655
Sn N18 2.098(12) .
Sn N18 2.099(12) 10_655
N1 C5 1.391(18) .
N1 C2 1.404(17) .
C2 C19 1.384(18) 10_655
C2 C3 1.434(19) .
C3 C4 1.341(18) .
C4 C5 1.432(19) .
C5 C6 1.405(19) .
C6 C14 1.41(2) .
C6 C7 1.501(19) .
C7 C13 1.38(2) .
C7 C8 1.385(19) .
C8 C9 1.378(18) .
C9 C10 1.39(2) .
C10 C12 1.36(2) .
C10 C11 1.526(19) .
C12 C13 1.39(2) .
C14 N18 1.393(17) .
C14 C15 1.422(19) .
C15 C16 1.374(19) .
C16 C17 1.432(19) .
C17 N18 1.371(17) .
C17 C19 1.403(19) .
C19 C2 1.384(18) 10_655
C19 C20 1.50(2) .
C20 C26 1.33(2) .
C20 C21 1.34(2) .
C21 C22 1.37(2) .
C22 C23 1.34(3) .
C23 C25 1.32(3) .
C23 C24 1.54(3) .
C25 C26 1.38(2) .
O27 C28 1.378(16) .
C28 C37 1.3899 .
C28 C29 1.3899 .
C29 C30 1.3902 .
C30 C31 1.3900 .
C31 C32 1.3897 .
C32 C37 1.3898 .
C32 C33 1.3901 .
C37 C36 1.3903 .
C36 C35 1.3896 .
C35 C34 1.3904 .
C34 C33 1.3899 .
